data_7051240
loop_
_publ_author_name
'Schmidt, Christian'
'Paulus, Erich F.'
'B\"ohmer, Volker'
'Vogt, Walter'

_publ_section_title
;
 Selective derivatisation of resorcarenes. Part 5. Acylation of
 tetrabenzoxazine derivatives
;
_journal_issue 3
_journal_name_full 'New Journal of Chemistry'
_journal_page_first 123
_journal_paper_doi 10.1039/a907622k
_journal_volume 24
_journal_year 2000
_chemical_formula_sum 'C85.5 H126.5 Cl N4.5 O12'
_chemical_formula_weight 1444.86
_chemical_name_systematic
;
 ?
;
_space_group_IT_number 130
_symmetry_space_group_name_Hall '-P 4a 2ac'
_symmetry_space_group_name_H-M 'P 4/n c c :2'
_atom_sites_solution_hydrogens geom
_atom_sites_solution_primary direct
_atom_sites_solution_secondary difmap
_audit_creation_method SHELXL-97
_cell_angle_alpha 90.00
_cell_angle_beta 90.00
_cell_angle_gamma 90.00
_cell_formula_units_Z 4
_cell_length_a 22.03610(10)
_cell_length_b 22.03610(10)
_cell_length_c 17.0005(2)
_cell_measurement_temperature 293(2)
_cell_volume 8255.27(11)
_computing_structure_refinement 'SHELXL-97 (Sheldrick, 1997)'
_computing_structure_solution 'SHELXS-97 (Sheldrick, 1990)'
_diffrn_ambient_temperature 293(2)
_diffrn_measured_fraction_theta_full 0.998
_diffrn_measured_fraction_theta_max 0.998
_diffrn_measurement_device_type CCD
_diffrn_radiation_monochromator graphite
_diffrn_radiation_source 'rotating anode (focus: 0.5 x 5mm)'
_diffrn_radiation_type MoK\a
_diffrn_radiation_wavelength 0.71073
_diffrn_reflns_av_R_equivalents 0.0360
_diffrn_reflns_av_sigmaI/netI 0.0147
_diffrn_reflns_limit_h_max 24
_diffrn_reflns_limit_h_min -24
_diffrn_reflns_limit_k_max 24
_diffrn_reflns_limit_k_min -24
_diffrn_reflns_limit_l_max 18
_diffrn_reflns_limit_l_min -18
_diffrn_reflns_number 39520
_diffrn_reflns_theta_full 23.38
_diffrn_reflns_theta_max 23.38
_diffrn_reflns_theta_min 1.31
_exptl_absorpt_coefficient_mu 0.107
_exptl_crystal_density_diffrn 1.163
_exptl_crystal_density_method 'not measured'
_exptl_crystal_F_000 3136
_refine_diff_density_max 0.427
_refine_diff_density_min -0.325
_refine_diff_density_rms 0.049
_refine_ls_extinction_coef 0.0020(4)
_refine_ls_extinction_expression Fc^*^=kFc[1+0.001xFc^2^\l^3^/sin(2\q)]^-1/4^
_refine_ls_extinction_method SHELXL
_refine_ls_goodness_of_fit_ref 1.049
_refine_ls_hydrogen_treatment mixed
_refine_ls_matrix_type full
_refine_ls_number_parameters 300
_refine_ls_number_reflns 3017
_refine_ls_number_restraints 0
_refine_ls_restrained_S_all 1.049
_refine_ls_R_factor_all 0.0931
_refine_ls_R_factor_gt 0.0787
_refine_ls_shift/su_max 0.000
_refine_ls_shift/su_mean 0.000
_refine_ls_structure_factor_coef Fsqd
_refine_ls_weighting_details 'calc w=1/[\s^2^(Fo^2^)+(0.1198P)^2^+6.6821P] where P=(Fo^2^+2Fc^2^)/3'
_refine_ls_weighting_scheme calc
_refine_ls_wR_factor_gt 0.2197
_refine_ls_wR_factor_ref 0.2349
_reflns_number_gt 2379
_reflns_number_total 3017
_reflns_threshold_expression 2sigma(I)
_cod_data_source_file a907622k.txt
_cod_data_source_block sh577
_cod_depositor_comments
;
The following automatic conversions were performed:
'_atom_site_symetry_multiplicity' tag replaced with
'_atom_site_symmetry_multiplicity'.

Automatic conversion script
Id: cif_correct_tags 1440 2010-10-19 06:21:57Z saulius 
;
_cod_original_sg_symbol_H-M P4/ncc
_cod_original_formula_sum 'C85.50 H126.50 Cl N4.50 O12'
_cod_database_code 7051240

loop_
_symmetry_equiv_pos_as_xyz
'x, y, z'
'-x+1/2, -y+1/2, z'
'-y+1/2, x, z'
'y, -x+1/2, z'
'-x, y+1/2, -z+1/2'
'x+1/2, -y, -z+1/2'
'y+1/2, x+1/2, -z+1/2'
'-y, -x, -z+1/2'
'-x, -y, -z'
'x-1/2, y-1/2, -z'
'y-1/2, -x, -z'
'-y, x-1/2, -z'
'x, -y-1/2, z-1/2'
'-x-1/2, y, z-1/2'
'-y-1/2, -x-1/2, z-1/2'
'y, x, z-1/2'

loop_
_atom_site_label
_atom_site_type_symbol
_atom_site_fract_x
_atom_site_fract_y
_atom_site_fract_z
_atom_site_U_iso_or_equiv
_atom_site_adp_type
_atom_site_occupancy
_atom_site_symmetry_multiplicity
_atom_site_calc_flag
_atom_site_refinement_flags
_atom_site_disorder_assembly
_atom_site_disorder_group
C01 C 0.35033(9) 0.18914(9) 0.43742(11) 0.0515(5) Uani 1 1 d . . .
C02 C 0.39554(9) 0.22636(9) 0.46711(12) 0.0522(5) Uani 1 1 d . . .
C03 C 0.42914(9) 0.20444(10) 0.53107(13) 0.0573(6) Uani 1 1 d . . .
C04 C 0.41988(10) 0.14628(10) 0.56233(12) 0.0581(6) Uani 1 1 d . . .
C05 C 0.37364(9) 0.11081(9) 0.52938(12) 0.0567(5) Uani 1 1 d . . .
C06 C 0.33824(9) 0.13113(9) 0.46596(11) 0.0519(5) Uani 1 1 d . . .
C07 C 0.40852(9) 0.28849(9) 0.43057(13) 0.0561(6) Uani 1 1 d . . .
C08 C 0.40527(11) 0.28740(11) 0.33947(13) 0.0661(6) Uani 1 1 d . . .
C09 C 0.44628(13) 0.24060(13) 0.29941(15) 0.0835(8) Uani 1 1 d . . .
C10 C 0.51291(15) 0.24843(18) 0.3137(2) 0.1126(11) Uani 1 1 d . . .
C11 C 0.54949(18) 0.2004(3) 0.2677(4) 0.213(3) Uani 1 1 d . . .
H11A H 0.5450 0.1625 0.2960 0.320 Uiso 1 1 calc R . .
H11B H 0.5292 0.1951 0.2176 0.320 Uiso 1 1 calc R . .
C12 C 0.5988(5) 0.2055(4) 0.2546(6) 0.470(5) Uani 1 1 d . . .
H12A H 0.6082 0.2477 0.2479 0.705 Uiso 1 1 calc R . .
H12B H 0.6084 0.1838 0.2072 0.705 Uiso 1 1 calc R . .
H12C H 0.6221 0.1894 0.2975 0.705 Uiso 1 1 calc R . .
C13 C 0.45561(11) 0.12561(11) 0.63410(14) 0.0709(7) Uani 1 1 d . . .
C14 C 0.49234(12) 0.02169(12) 0.63599(17) 0.0852(8) Uani 1 1 d . . .
C15 C 0.54247(14) -0.02517(14) 0.6373(2) 0.1159(12) Uani 1 1 d . . .
H15A H 0.5266 -0.0631 0.6558 0.174 Uiso 1 1 calc R . .
H15B H 0.5743 -0.0118 0.6717 0.174 Uiso 1 1 calc R . .
H15C H 0.5584 -0.0303 0.5851 0.174 Uiso 1 1 calc R . .
C16 C 0.56522(12) 0.09996(14) 0.59325(19) 0.0902(9) Uani 1 1 d . . .
C17 C 0.56854(17) 0.1052(2) 0.5073(2) 0.1368(15) Uani 1 1 d . . .
H17A H 0.5395 0.1354 0.4899 0.205 Uiso 1 1 calc R . .
H17B H 0.5571 0.0666 0.4841 0.205 Uiso 1 1 calc R . .
C18 C 0.6317(2) 0.1228(3) 0.4779(3) 0.211(2) Uani 1 1 d . . .
H18A H 0.6588 0.0884 0.4833 0.317 Uiso 1 1 calc R . .
H18B H 0.6294 0.1331 0.4225 0.317 Uiso 1 1 calc R . .
C19 C 0.6552(3) 0.1717(3) 0.5191(6) 0.288(5) Uani 1 1 d . . .
H19A H 0.6327 0.2076 0.5034 0.432 Uiso 1 1 calc R . .
H19B H 0.6968 0.1774 0.5020 0.432 Uiso 1 1 calc R . .
C20 C 0.65505(19) 0.1691(3) 0.6057(4) 0.209(3) Uani 1 1 d . . .
H20A H 0.6666 0.2083 0.6267 0.314 Uiso 1 1 calc R . .
H20B H 0.6846 0.1395 0.6233 0.314 Uiso 1 1 calc R . .
C21 C 0.59182(17) 0.1517(2) 0.6369(3) 0.1593(18) Uani 1 1 d . . .
H21A H 0.5950 0.1411 0.6921 0.239 Uiso 1 1 calc R . .
H21B H 0.5650 0.1864 0.6326 0.239 Uiso 1 1 calc R . .
H01 H 0.3232(9) 0.2036(9) 0.3946(12) 0.061(6) Uiso 1 1 d . . .
H07 H 0.4515(9) 0.2978(8) 0.4459(10) 0.052(5) Uiso 1 1 d . . .
H081 H 0.4126(10) 0.3273(11) 0.3184(13) 0.075(7) Uiso 1 1 d . . .
H082 H 0.3612(10) 0.2810(10) 0.3237(12) 0.065(6) Uiso 1 1 d . . .
H091 H 0.4429(12) 0.2374(13) 0.2360(18) 0.112(9) Uiso 1 1 d . . .
H092 H 0.4399(13) 0.1949(13) 0.3177(16) 0.105(9) Uiso 1 1 d . . .
H101 H 0.5305(19) 0.3013(19) 0.303(3) 0.180(16) Uiso 1 1 d . . .
H102 H 0.5157(16) 0.2344(16) 0.364(2) 0.134(12) Uiso 1 1 d . . .
H131 H 0.4742(11) 0.1630(12) 0.6593(14) 0.088(8) Uiso 1 1 d . . .
H132 H 0.4260(12) 0.1040(12) 0.6751(16) 0.095(8) Uiso 1 1 d . . .
H16 H 0.6035(18) 0.0796(18) 0.631(2) 0.169(15) Uiso 1 1 d . . .
H1 H 0.4612(13) 0.2827(13) 0.5628(16) 0.106(9) Uiso 1 1 d . . .
H2 H 0.3908(14) 0.0413(13) 0.6005(18) 0.119(10) Uiso 1 1 d . . .
N1 N 0.50490(9) 0.08072(9) 0.62179(12) 0.0729(6) Uani 1 1 d . . .
O1 O 0.47363(7) 0.23909(8) 0.56601(10) 0.0783(5) Uani 1 1 d . . .
O2 O 0.35997(7) 0.05395(7) 0.55879(10) 0.0741(5) Uani 1 1 d . . .
O3 O 0.44008(9) 0.00480(9) 0.64930(15) 0.1102(7) Uani 1 1 d . . .
C1 C 0.2500 0.2500 0.1075(4) 0.160(4) Uani 0.526(5) 4 d SP A 1
C2 C 0.2500 0.2500 0.1900(6) 0.084(3) Uani 0.526(5) 4 d SP A 1
N2 N 0.2500 0.2500 0.2546(6) 0.119(4) Uani 0.526(5) 4 d SP A 1
C3 C 0.2500 0.2500 0.1075(4) 0.160(4) Uani 0.474(5) 4 d SP . 2
Cl1 Cl 0.3074(3) 0.2250(5) 0.1666(4) 0.233(4) Uani 0.237(3) 1 d P A 2

loop_
_atom_site_aniso_label
_atom_site_aniso_U_11
_atom_site_aniso_U_22
_atom_site_aniso_U_33
_atom_site_aniso_U_23
_atom_site_aniso_U_13
_atom_site_aniso_U_12
C01 0.0489(10) 0.0551(11) 0.0507(10) 0.0030(9) 0.0014(9) 0.0059(9)
C02 0.0463(10) 0.0548(11) 0.0554(10) 0.0019(9) 0.0026(9) 0.0035(9)
C03 0.0514(11) 0.0595(12) 0.0610(12) -0.0042(10) -0.0033(10) 0.0059(9)
C04 0.0568(11) 0.0593(12) 0.0582(11) -0.0003(10) -0.0026(10) 0.0108(10)
C05 0.0564(11) 0.0517(11) 0.0619(11) 0.0071(10) 0.0045(10) 0.0073(9)
C06 0.0485(10) 0.0517(11) 0.0554(10) 0.0001(9) 0.0041(9) 0.0052(9)
C07 0.0456(10) 0.0560(11) 0.0666(12) 0.0023(10) 0.0016(9) -0.0033(9)
C08 0.0690(13) 0.0661(13) 0.0630(13) 0.0055(11) 0.0097(11) -0.0051(11)
C09 0.0938(17) 0.0815(16) 0.0752(15) -0.0045(14) 0.0240(14) -0.0013(14)
C10 0.092(2) 0.125(3) 0.121(2) -0.008(2) 0.0230(19) 0.0140(19)
C11 0.101(2) 0.281(6) 0.258(5) -0.068(5) 0.061(3) 0.066(3)
C12 0.672(12) 0.351(9) 0.388(10) 0.113(8) 0.325(9) 0.314(9)
C13 0.0746(14) 0.0730(14) 0.0650(13) 0.0013(12) -0.0104(12) 0.0186(12)
C14 0.0793(16) 0.0767(16) 0.0995(18) 0.0146(14) -0.0170(15) 0.0157(13)
C15 0.099(2) 0.0831(18) 0.165(3) 0.012(2) -0.029(2) 0.0296(16)
C16 0.0697(15) 0.104(2) 0.0969(19) 0.0073(17) -0.0105(15) 0.0026(15)
C17 0.118(3) 0.191(4) 0.102(2) 0.018(3) 0.032(2) 0.021(3)
C18 0.145(3) 0.297(6) 0.193(4) 0.096(4) 0.076(3) 0.064(4)
C19 0.157(4) 0.150(5) 0.557(13) 0.042(7) 0.139(6) -0.004(4)
C20 0.079(2) 0.192(5) 0.356(8) -0.040(6) -0.029(4) -0.018(3)
C21 0.099(2) 0.162(3) 0.217(4) -0.061(3) -0.019(3) -0.024(3)
N1 0.0664(11) 0.0751(12) 0.0772(12) 0.0075(10) -0.0093(10) 0.0146(10)
O1 0.0731(9) 0.0663(10) 0.0953(11) -0.0010(9) -0.0316(9) 0.0005(8)
O2 0.0711(10) 0.0634(9) 0.0879(11) 0.0219(8) -0.0087(9) 0.0018(8)
O3 0.0838(12) 0.0901(12) 0.1567(18) 0.0492(12) -0.0177(12) 0.0088(10)
C1 0.201(5) 0.201(5) 0.078(4) 0.000 0.000 0.000
C2 0.095(4) 0.095(4) 0.061(5) 0.000 0.000 0.000
N2 0.141(5) 0.141(5) 0.077(6) 0.000 0.000 0.000
C3 0.201(5) 0.201(5) 0.078(4) 0.000 0.000 0.000
Cl1 0.185(6) 0.346(10) 0.168(5) -0.021(7) 0.009(5) 0.087(6)

loop_
_atom_type_symbol
_atom_type_description
_atom_type_scat_dispersion_real
_atom_type_scat_dispersion_imag
_atom_type_scat_source
C C 0.0033 0.0016 'International Tables Vol C Tables 4.2.6.8 and 6.1.1.4'
H H 0.0000 0.0000 'International Tables Vol C Tables 4.2.6.8 and 6.1.1.4'
N N 0.0061 0.0033 'International Tables Vol C Tables 4.2.6.8 and 6.1.1.4'
O O 0.0106 0.0060 'International Tables Vol C Tables 4.2.6.8 and 6.1.1.4'
Cl Cl 0.1484 0.1585 'International Tables Vol C Tables 4.2.6.8 and 6.1.1.4'

loop_
_geom_angle_atom_site_label_1
_geom_angle_atom_site_label_2
_geom_angle_atom_site_label_3
_geom_angle
_geom_angle_site_symmetry_1
_geom_angle_site_symmetry_3
_geom_angle_publ_flag
C02 C01 C06 123.64(18) . . ?
C02 C01 H01 120.6(12) . . ?
C06 C01 H01 115.7(12) . . ?
C01 C02 C03 117.29(18) . . ?
C01 C02 C07 121.07(18) . . ?
C03 C02 C07 121.64(18) . . ?
O1 C03 C02 121.31(19) . . ?
O1 C03 C04 116.54(18) . . ?
C02 C03 C04 122.15(19) . . ?
C05 C04 C03 117.66(19) . . ?
C05 C04 C13 122.0(2) . . ?
C03 C04 C13 120.1(2) . . ?
O2 C05 C04 121.30(18) . . ?
O2 C05 C06 116.47(18) . . ?
C04 C05 C06 122.23(19) . . ?
C01 C06 C05 116.98(18) . . ?
C01 C06 C07 121.72(18) . 4 ?
C05 C06 C07 121.30(18) . 4 ?
C06 C07 C02 112.06(16) 3 . ?
C06 C07 C08 112.25(17) 3 . ?
C02 C07 C08 112.52(18) . . ?
C06 C07 H07 106.9(11) 3 . ?
C02 C07 H07 104.7(11) . . ?
C08 C07 H07 107.8(10) . . ?
C09 C08 C07 115.3(2) . . ?
C09 C08 H081 110.6(14) . . ?
C07 C08 H081 110.5(13) . . ?
C09 C08 H082 110.7(12) . . ?
C07 C08 H082 108.0(12) . . ?
H081 C08 H082 100.8(18) . . ?
C10 C09 C08 115.4(2) . . ?
C10 C09 H091 103.7(15) . . ?
C08 C09 H091 116.5(15) . . ?
C10 C09 H092 101.0(15) . . ?
C08 C09 H092 115.5(15) . . ?
H091 C09 H092 103(2) . . ?
C09 C10 C11 110.5(3) . . ?
C09 C10 H101 113(2) . . ?
C11 C10 H101 114(2) . . ?
C09 C10 H102 100(2) . . ?
C11 C10 H102 102(2) . . ?
H101 C10 H102 115(3) . . ?
C12 C11 C10 122.8(7) . . ?
C12 C11 H11A 106.6 . . ?
C10 C11 H11A 106.6 . . ?
C12 C11 H11B 106.6 . . ?
C10 C11 H11B 106.6 . . ?
H11A C11 H11B 106.6 . . ?
C11 C12 H12A 109.5 . . ?
C11 C12 H12B 109.5 . . ?
H12A C12 H12B 109.5 . . ?
C11 C12 H12C 109.5 . . ?
H12A C12 H12C 109.5 . . ?
H12B C12 H12C 109.5 . . ?
N1 C13 C04 117.72(19) . . ?
N1 C13 H131 107.7(14) . . ?
C04 C13 H131 107.7(14) . . ?
N1 C13 H132 104.0(15) . . ?
C04 C13 H132 110.0(14) . . ?
H131 C13 H132 109(2) . . ?
O3 C14 N1 121.0(2) . . ?
O3 C14 C15 118.3(3) . . ?
N1 C14 C15 120.7(3) . . ?
C14 C15 H15A 109.5 . . ?
C14 C15 H15B 109.5 . . ?
H15A C15 H15B 109.5 . . ?
C14 C15 H15C 109.5 . . ?
H15A C15 H15C 109.5 . . ?
H15B C15 H15C 109.5 . . ?
C17 C16 N1 113.2(3) . . ?
C17 C16 C21 114.8(3) . . ?
N1 C16 C21 114.3(3) . . ?
C17 C16 H16 123(2) . . ?
N1 C16 H16 111(2) . . ?
C21 C16 H16 74(2) . . ?
C16 C17 C18 113.1(3) . . ?
C16 C17 H17A 109.0 . . ?
C18 C17 H17A 109.0 . . ?
C16 C17 H17B 109.0 . . ?
C18 C17 H17B 109.0 . . ?
H17A C17 H17B 107.8 . . ?
C19 C18 C17 111.8(5) . . ?
C19 C18 H18A 109.2 . . ?
C17 C18 H18A 109.2 . . ?
C19 C18 H18B 109.2 . . ?
C17 C18 H18B 109.2 . . ?
H18A C18 H18B 107.9 . . ?
C18 C19 C20 118.4(6) . . ?
C18 C19 H19A 107.7 . . ?
C20 C19 H19A 107.7 . . ?
C18 C19 H19B 107.7 . . ?
C20 C19 H19B 107.7 . . ?
H19A C19 H19B 107.1 . . ?
C19 C20 C21 110.8(5) . . ?
C19 C20 H20A 109.5 . . ?
C21 C20 H20A 109.5 . . ?
C19 C20 H20B 109.5 . . ?
C21 C20 H20B 109.5 . . ?
H20A C20 H20B 108.1 . . ?
C16 C21 C20 112.2(4) . . ?
C16 C21 H21A 109.2 . . ?
C20 C21 H21A 109.2 . . ?
C16 C21 H21B 109.2 . . ?
C20 C21 H21B 109.2 . . ?
H21A C21 H21B 107.9 . . ?
C14 N1 C16 121.3(2) . . ?
C14 N1 C13 117.8(2) . . ?
C16 N1 C13 120.9(2) . . ?
C03 O1 H1 108.3(16) . . ?
C05 O2 H2 110.7(17) . . ?
N2 C2 C1 180.000(2) . . ?
Cl1 Cl1 Cl1 90.0 4 3 ?

loop_
_geom_bond_atom_site_label_1
_geom_bond_atom_site_label_2
_geom_bond_distance
_geom_bond_site_symmetry_2
_geom_bond_publ_flag
C01 C02 1.386(3) . ?
C01 C06 1.393(3) . ?
C01 H01 0.99(2) . ?
C02 C03 1.401(3) . ?
C02 C07 1.530(3) . ?
C03 O1 1.377(3) . ?
C03 C04 1.402(3) . ?
C04 C05 1.401(3) . ?
C04 C13 1.522(3) . ?
C05 O2 1.382(3) . ?
C05 C06 1.404(3) . ?
C06 C07 1.525(3) 4 ?
C07 C06 1.525(3) 3 ?
C07 C08 1.551(3) . ?
C07 H07 1.005(19) . ?
C08 C09 1.531(4) . ?
C08 H081 0.96(2) . ?
C08 H082 1.02(2) . ?
C09 C10 1.498(4) . ?
C09 H091 1.08(3) . ?
C09 H092 1.06(3) . ?
C10 C11 1.543(6) . ?
C10 H101 1.24(4) . ?
C10 H102 0.91(3) . ?
C11 C12 1.114(10) . ?
C11 H11A 0.9700 . ?
C11 H11B 0.9700 . ?
C12 H12A 0.9600 . ?
C12 H12B 0.9600 . ?
C12 H12C 0.9600 . ?
C13 N1 1.484(3) . ?
C13 H131 1.02(3) . ?
C13 H132 1.07(3) . ?
C14 O3 1.231(3) . ?
C14 N1 1.352(3) . ?
C14 C15 1.512(4) . ?
C15 H15A 0.9600 . ?
C15 H15B 0.9600 . ?
C15 H15C 0.9600 . ?
C16 C17 1.467(5) . ?
C16 N1 1.477(3) . ?
C16 C21 1.481(5) . ?
C16 H16 1.15(4) . ?
C17 C18 1.529(6) . ?
C17 H17A 0.9700 . ?
C17 H17B 0.9700 . ?
C18 C19 1.384(9) . ?
C18 H18A 0.9700 . ?
C18 H18B 0.9700 . ?
C19 C20 1.474(11) . ?
C19 H19A 0.9700 . ?
C19 H19B 0.9700 . ?
C20 C21 1.539(6) . ?
C20 H20A 0.9700 . ?
C20 H20B 0.9700 . ?
C21 H21A 0.9700 . ?
C21 H21B 0.9700 . ?
O1 H1 1.00(3) . ?
O2 H2 1.02(3) . ?
C1 C2 1.403(12) . ?
C2 N2 1.099(13) . ?
Cl1 Cl1 1.952(10) 4 ?
Cl1 Cl1 1.952(10) 3 ?

loop_
_geom_torsion_atom_site_label_1
_geom_torsion_atom_site_label_2
_geom_torsion_atom_site_label_3
_geom_torsion_atom_site_label_4
_geom_torsion
_geom_torsion_site_symmetry_1
_geom_torsion_site_symmetry_2
_geom_torsion_site_symmetry_3
_geom_torsion_site_symmetry_4
_geom_torsion_publ_flag
C06 C01 C02 C03 -2.2(3) . . . . ?
C06 C01 C02 C07 177.07(18) . . . . ?
C01 C02 C03 O1 -177.89(18) . . . . ?
C07 C02 C03 O1 2.9(3) . . . . ?
C01 C02 C03 C04 2.8(3) . . . . ?
C07 C02 C03 C04 -176.47(19) . . . . ?
O1 C03 C04 C05 178.11(18) . . . . ?
C02 C03 C04 C05 -2.5(3) . . . . ?
O1 C03 C04 C13 3.3(3) . . . . ?
C02 C03 C04 C13 -177.31(19) . . . . ?
C03 C04 C05 O2 -177.42(19) . . . . ?
C13 C04 C05 O2 -2.7(3) . . . . ?
C03 C04 C05 C06 1.6(3) . . . . ?
C13 C04 C05 C06 176.31(19) . . . . ?
C02 C01 C06 C05 1.3(3) . . . . ?
C02 C01 C06 C07 -179.15(18) . . . 4 ?
O2 C05 C06 C01 178.05(17) . . . . ?
C04 C05 C06 C01 -1.0(3) . . . . ?
O2 C05 C06 C07 -1.5(3) . . . 4 ?
C04 C05 C06 C07 179.45(19) . . . 4 ?
C01 C02 C07 C06 87.4(2) . . . 3 ?
C03 C02 C07 C06 -93.4(2) . . . 3 ?
C01 C02 C07 C08 -40.2(3) . . . . ?
C03 C02 C07 C08 139.0(2) . . . . ?
C06 C07 C08 C09 177.17(19) 3 . . . ?
C02 C07 C08 C09 -55.3(3) . . . . ?
C07 C08 C09 C10 -61.3(3) . . . . ?
C08 C09 C10 C11 -177.7(3) . . . . ?
C09 C10 C11 C12 161.0(8) . . . . ?
C05 C04 C13 N1 79.1(3) . . . . ?
C03 C04 C13 N1 -106.4(3) . . . . ?
N1 C16 C17 C18 -177.9(4) . . . . ?
C21 C16 C17 C18 48.3(5) . . . . ?
C16 C17 C18 C19 -48.1(7) . . . . ?
C17 C18 C19 C20 50.9(7) . . . . ?
C18 C19 C20 C21 -50.2(8) . . . . ?
C17 C16 C21 C20 -47.7(5) . . . . ?
N1 C16 C21 C20 179.0(4) . . . . ?
C19 C20 C21 C16 45.7(7) . . . . ?
O3 C14 N1 C16 -170.0(3) . . . . ?
C15 C14 N1 C16 11.1(4) . . . . ?
O3 C14 N1 C13 8.7(4) . . . . ?
C15 C14 N1 C13 -170.2(3) . . . . ?
C17 C16 N1 C14 94.3(3) . . . . ?
C21 C16 N1 C14 -131.7(3) . . . . ?
C17 C16 N1 C13 -84.3(3) . . . . ?
C21 C16 N1 C13 49.7(4) . . . . ?
C04 C13 N1 C14 -97.9(3) . . . . ?
C04 C13 N1 C16 80.7(3) . . . . ?
